data_8101599
loop_
_publ_author_name
'Z\"urcher, Fabio'
'Nesper, Reinhard'

_publ_section_title
;
Crystal structure of dodecastrontium octadecamagnesium dilithium 
eicosagermanide, Sr~12~Mg~17.9~Li~2.1~Ge~20~
;
_journal_issue 4
_journal_name_full 'Zeitschrift f\"ur Kristallographie - New Crystal Structures'
_journal_page_first 411
_journal_page_last 412
_journal_volume 214
_journal_year 1999
_chemical_formula_moiety 'Sr12 Mg17.9 Li2.1 Ge20'
_chemical_formula_structural 'Sr12 Mg17.9 Li2.1 Ge20'
_chemical_formula_sum 'Ge20 Li2.1 Mg17.9 Sr12'
_chemical_formula_weight 2952.96
_space_group_IT_number 62
_symmetry_cell_setting orthorhombic
_symmetry_space_group_name_Hall '-P 2ac 2n'
_symmetry_space_group_name_H-M 'P n m a'
_cell_angle_alpha 90.00
_cell_angle_beta 90.00
_cell_angle_gamma 90.00
_cell_formula_units_Z 1
_cell_length_a 14.607(3)
_cell_length_b 4.5180(9)
_cell_length_c 18.634(4)
_cell_measurement_temperature 293(2)
_cell_volume 1229.7(4)
_diffrn_ambient_temperature 293(2)
_exptl_crystal_density_diffrn 3.987
_refine_ls_R_factor_obs 0.0370
_refine_ls_wR_factor_obs 0.0996
_cod_original_formula_sum 'Ge20 Li2.10 Mg17.90 Sr12'
_cod_database_code 8101599

loop_
_symmetry_equiv_pos_as_xyz
'x, y, z'
'-x+1/2, -y, z+1/2'
'-x, y+1/2, -z'
'x+1/2, -y+1/2, -z+1/2'
'-x, -y, -z'
'x-1/2, y, -z-1/2'
'x, -y-1/2, z'
'-x-1/2, y-1/2, z-1/2'

loop_
_atom_site_label
_atom_site_type_symbol
_atom_site_fract_x
_atom_site_fract_y
_atom_site_fract_z
_atom_site_U_iso_or_equiv
_atom_site_adp_type
_atom_site_occupancy
_atom_site_symmetry_multiplicity
_atom_site_calc_flag
_atom_site_refinement_flags
_atom_site_disorder_assembly
_atom_site_disorder_group
Sr1 Sr 0.91405(6) 0.2500 0.65501(5) 0.0144(3) Uani 1 4 d S . .
Sr2 Sr 0.70625(6) 0.2500 0.48074(5) 0.0157(3) Uani 1 4 d S . .
Sr3 Sr 0.13496(7) 0.2500 0.80623(5) 0.0189(3) Uani 1 4 d S . .
Mg1 Mg 0.1653(2) 0.2500 0.63005(18) 0.0170(8) Uani 1 4 d S . .
Mg2 Mg 0.9482(2) 0.2500 0.45435(17) 0.0167(8) Uani 1 4 d S . .
Mg3 Mg 0.4762(2) 0.2500 0.56228(19) 0.0200(15) Uani 0.96(2) 4 d SP . .
Li3 Li 0.4762(2) 0.2500 0.56228(19) 0.0200(15) Uani 0.04(2) 4 d SP . .
Mg4 Mg 0.0381(3) 0.2500 0.18841(19) 0.0145(15) Uani 0.85(2) 4 d SP . .
Li4 Li 0.0381(3) 0.2500 0.18841(19) 0.0145(15) Uani 0.15(2) 4 d SP . .
Mg5 Mg 0.7338(3) 0.2500 0.2758(3) 0.0193(18) Uani 0.67(2) 4 d SP . .
Li5 Li 0.7338(3) 0.2500 0.2758(3) 0.0193(18) Uani 0.33(2) 4 d SP . .
Ge1 Ge 0.13230(7) 0.2500 0.48427(5) 0.0131(3) Uani 1 4 d S . .
Ge2 Ge 0.24573(7) 0.2500 0.38378(5) 0.0147(3) Uani 1 4 d S . .
Ge3 Ge 0.41220(7) 0.2500 0.42654(5) 0.0127(3) Uani 1 4 d S . .
Ge4 Ge 0.91974(7) 0.2500 0.31074(5) 0.0129(3) Uani 1 4 d S . .
Ge5 Ge 0.85056(7) 0.2500 0.82791(6) 0.0145(3) Uani 1 4 d S . .

loop_
_atom_site_aniso_label
_atom_site_aniso_U_11
_atom_site_aniso_U_22
_atom_site_aniso_U_33
_atom_site_aniso_U_23
_atom_site_aniso_U_13
_atom_site_aniso_U_12
Sr1 0.0141(5) 0.0158(7) 0.0133(5) 0.000 0.0006(3) 0.000
Sr2 0.0153(5) 0.0159(6) 0.0160(5) 0.000 0.0016(3) 0.000
Sr3 0.0265(6) 0.0161(7) 0.0143(5) 0.000 -0.0015(4) 0.000
Mg1 0.0172(17) 0.020(2) 0.0132(15) 0.000 0.0004(13) 0.000
Mg2 0.0155(17) 0.021(2) 0.0139(17) 0.000 -0.0010(13) 0.000
Mg3 0.023(2) 0.022(3) 0.015(2) 0.000 -0.0015(15) 0.000
Li3 0.023(2) 0.022(3) 0.015(2) 0.000 -0.0015(15) 0.000
Mg4 0.016(2) 0.015(3) 0.012(2) 0.000 -0.0006(14) 0.000
Li4 0.016(2) 0.015(3) 0.012(2) 0.000 -0.0006(14) 0.000
Mg5 0.017(3) 0.022(3) 0.019(3) 0.000 -0.0009(19) 0.000
Li5 0.017(3) 0.022(3) 0.019(3) 0.000 -0.0009(19) 0.000
Ge1 0.0122(5) 0.0162(7) 0.0110(5) 0.000 0.0011(3) 0.000
Ge2 0.0124(5) 0.0208(7) 0.0109(5) 0.000 0.0000(4) 0.000
Ge3 0.0126(5) 0.0149(7) 0.0105(5) 0.000 -0.0008(3) 0.000
Ge4 0.0137(5) 0.0147(7) 0.0103(5) 0.000 0.0000(3) 0.000
Ge5 0.0141(5) 0.0148(7) 0.0147(5) 0.000 -0.0010(4) 0.000

loop_
_geom_bond_atom_site_label_1
_geom_bond_atom_site_label_2
_geom_bond_distance
_geom_bond_site_symmetry_2
_geom_bond_publ_flag
Sr1 Ge2 3.3276(10) 5_656 ?
Sr1 Ge2 3.3276(10) 5_666 ?
Sr1 Ge5 3.3526(15) . ?
Sr1 Ge4 3.3771(11) 5_766 ?
Sr1 Ge4 3.3771(11) 5_756 ?
Sr1 Ge1 3.5067(11) 5_656 ?
Sr1 Ge1 3.5067(11) 5_666 ?
Sr1 Mg2 3.647(3) 5_766 ?
Sr1 Mg2 3.647(3) 5_756 ?
Sr1 Mg1 3.700(4) 1_655 ?
Sr1 Li4 3.756(3) 5_666 ?
Sr1 Mg4 3.756(3) 5_666 ?
Sr1 Li4 3.756(3) 5_656 ?
Sr1 Mg4 3.756(3) 5_656 ?
Sr1 Mg2 3.772(3) . ?
Sr1 Li5 3.851(4) 2_665 ?
Sr1 Li5 3.851(4) 2_655 ?
Sr1 Mg5 3.851(4) 2_655 ?
Sr1 Mg5 3.851(4) 2_665 ?
Sr1 Sr3 4.1400(16) 6_657 ?
Sr2 Ge3 3.3289(11) 5_666 ?
Sr2 Ge3 3.3289(11) 5_656 ?
Sr2 Ge1 3.3303(10) 5_666 ?
Sr2 Ge1 3.3303(10) 5_656 ?
Sr2 Ge2 3.4595(11) 5_666 ?
Sr2 Ge2 3.4595(11) 5_656 ?
Sr2 Mg2 3.569(4) . ?
Sr2 Li3 3.585(3) 5_656 ?
Sr2 Mg3 3.585(3) 5_656 ?
Sr2 Li3 3.585(3) 5_666 ?
Sr2 Mg3 3.585(3) 5_666 ?
Sr2 Mg1 3.589(3) 5_666 ?
Sr2 Mg1 3.589(3) 5_656 ?
Sr2 Mg3 3.687(4) . ?
Sr2 Ge5 3.7285(13) 2_654 ?
Sr2 Ge5 3.7285(13) 2_664 ?
Sr2 Mg5 3.841(5) . ?
Sr2 Mg4 3.995(4) 6_656 ?
Sr3 Ge2 3.1981(11) 2_565 ?
Sr3 Ge2 3.1981(11) 2 ?
Sr3 Ge4 3.2392(11) 5_656 ?
Sr3 Ge4 3.2392(11) 5_666 ?
Sr3 Ge3 3.2563(10) 2_565 ?
Sr3 Ge3 3.2563(10) 2 ?
Sr3 Mg1 3.313(4) . ?
Sr3 Li5 3.334(4) 5_666 ?
Sr3 Mg5 3.334(4) 5_666 ?
Sr3 Li5 3.334(4) 5_656 ?
Sr3 Mg5 3.334(4) 5_656 ?
Sr3 Li3 3.373(4) 6_557 ?
Sr3 Mg3 3.373(4) 6_557 ?
Sr3 Li4 3.392(3) 5_556 ?
Sr3 Mg4 3.392(3) 5_556 ?
Sr3 Mg4 3.392(3) 5_566 ?
Sr3 Li4 3.392(3) 5_566 ?
Sr3 Ge5 4.0208(16) 6_557 ?
Sr3 Sr2 4.1039(16) 6_557 ?
Sr3 Sr1 4.1401(16) 6_557 ?
Mg1 Ge1 2.759(4) . ?
Mg1 Ge4 2.804(2) 5_656 ?
Mg1 Ge4 2.804(2) 5_666 ?
Mg1 Ge5 2.817(4) 6_557 ?
Mg1 Mg2 3.214(4) 5_656 ?
Mg1 Mg2 3.214(4) 5_666 ?
Mg1 Li5 3.218(4) 5_666 ?
Mg1 Mg5 3.218(4) 5_666 ?
Mg1 Li5 3.218(4) 5_656 ?
Mg1 Mg5 3.218(4) 5_656 ?
Mg1 Sr2 3.589(3) 5_666 ?
Mg1 Sr2 3.589(3) 5_656 ?
Mg1 Sr1 3.700(4) 1_455 ?
Mg1 Mg1 4.5180(9) 1_565 ?
Mg1 Mg1 4.5180(9) 1_545 ?
Mg1 Mg2 4.558(5) 1_455 ?
Mg1 Mg3 4.714(5) . ?
Mg1 Ge2 4.737(4) . ?
Mg1 Mg4 5.005(5) 2_565 ?
Mg2 Ge4 2.708(3) . ?
Mg2 Ge1 2.746(4) 1_655 ?
Mg2 Ge1 2.792(2) 5_666 ?
Mg2 Ge1 2.792(2) 5_656 ?
Mg2 Mg2 3.207(5) 5_766 ?
Mg2 Mg2 3.207(5) 5_756 ?
Mg2 Mg1 3.214(4) 5_656 ?
Mg2 Mg1 3.214(4) 5_666 ?
Mg2 Sr1 3.647(3) 5_756 ?
Mg2 Sr1 3.647(3) 5_766 ?
Mg2 Mg2 4.5180(9) 1_545 ?
Mg2 Mg2 4.5180(9) 1_565 ?
Mg2 Ge2 4.540(4) 1_655 ?
Mg2 Mg1 4.558(5) 1_655 ?
Mg2 Mg5 4.570(5) . ?
Mg2 Ge2 4.715(3) 5_666 ?
Mg2 Ge2 4.715(3) 5_656 ?
Mg2 Mg4 5.127(5) 1_655 ?
Mg3 Ge3 2.697(4) . ?
Mg3 Ge5 2.749(4) 6_557 ?
Mg3 Ge3 2.793(2) 5_666 ?
Mg3 Ge3 2.793(2) 5_656 ?
Mg3 Li4 3.267(4) 2_565 ?
Mg3 Mg4 3.267(4) 2_565 ?
Mg3 Li4 3.267(4) 2 ?
Mg3 Mg4 3.267(4) 2 ?
Mg3 Li3 3.312(5) 5_656 ?
Mg3 Mg3 3.312(5) 5_656 ?
Mg3 Li3 3.312(5) 5_666 ?
Mg3 Mg3 3.312(5) 5_666 ?
Mg3 Sr3 3.373(4) 6_657 ?
Mg3 Sr2 3.585(3) 5_656 ?
Mg3 Sr2 3.585(3) 5_666 ?
Mg3 Mg3 4.5180(9) 1_545 ?
Mg3 Mg3 4.5180(9) 1_565 ?
Mg3 Li3 4.5180(9) 1_565 ?
Mg3 Li3 4.5180(9) 1_545 ?
Mg4 Ge5 2.800(2) 5_666 ?
Mg4 Ge5 2.800(2) 5_656 ?
Mg4 Ge3 2.824(4) 6_556 ?
Mg4 Ge4 2.861(4) 1_455 ?
Mg4 Li5 2.935(6) 6_556 ?
Mg4 Mg5 2.935(6) 6_556 ?
Mg4 Li3 3.267(4) 2_554 ?
Mg4 Mg3 3.267(4) 2_554 ?
Mg4 Li3 3.267(4) 2_564 ?
Mg4 Mg3 3.267(4) 2_564 ?
Mg4 Sr3 3.392(3) 5_556 ?
Mg4 Sr3 3.392(3) 5_566 ?
Mg4 Sr1 3.755(3) 5_666 ?
Mg4 Sr1 3.755(3) 5_656 ?
Mg4 Sr2 3.995(4) 6_556 ?
Mg4 Ge2 4.478(4) 6_556 ?
Mg4 Li4 4.5180(9) 1_565 ?
Mg4 Mg4 4.5180(9) 1_545 ?
Mg4 Mg4 4.5180(9) 1_565 ?
Mg4 Li4 4.5180(9) 1_545 ?
Mg5 Ge5 2.751(3) 2_654 ?
Mg5 Ge5 2.751(3) 2_664 ?
Mg5 Ge4 2.793(5) . ?
Mg5 Li4 2.935(6) 6_656 ?
Mg5 Mg4 2.935(6) 6_656 ?
Mg5 Ge2 2.978(5) 6_656 ?
Mg5 Mg1 3.218(4) 5_666 ?
Mg5 Mg1 3.218(4) 5_656 ?
Mg5 Sr3 3.334(4) 5_666 ?
Mg5 Sr3 3.334(4) 5_656 ?
Mg5 Sr1 3.851(4) 2_654 ?
Mg5 Sr1 3.851(4) 2_664 ?
Mg5 Li5 4.5180(9) 1_565 ?
Mg5 Li5 4.5180(9) 1_545 ?
Mg5 Mg5 4.5180(9) 1_565 ?
Mg5 Mg5 4.5180(9) 1_545 ?
Mg5 Ge3 4.583(5) 6_656 ?
Mg5 Mg4 4.734(6) 1_655 ?
Ge1 Ge2 2.5004(14) . ?
Ge1 Mg2 2.746(4) 1_455 ?
Ge1 Mg2 2.792(2) 5_666 ?
Ge1 Mg2 2.792(2) 5_656 ?
Ge1 Sr2 3.3303(11) 5_666 ?
Ge1 Sr2 3.3303(11) 5_656 ?
Ge1 Sr1 3.5068(11) 5_656 ?
Ge1 Sr1 3.5068(11) 5_666 ?
Ge1 Ge3 4.2277(16) . ?
Ge1 Ge4 4.4828(15) 1_455 ?
Ge1 Ge4 4.5024(14) 5_666 ?
Ge1 Ge4 4.5024(14) 5_656 ?
Ge1 Sr1 4.5039(15) 1_455 ?
Ge1 Ge1 4.5148(19) 5_556 ?
Ge1 Ge1 4.5148(19) 5_566 ?
Ge1 Ge1 4.5180(9) 1_565 ?
Ge1 Ge1 4.5180(9) 1_545 ?
Ge1 Ge5 4.7343(16) 6_557 ?
Ge1 Mg5 5.067(5) 6_556 ?
Ge2 Ge3 2.5588(15) . ?
Ge2 Li5 2.978(5) 6_556 ?
Ge2 Mg5 2.978(5) 6_556 ?
Ge2 Sr3 3.1981(11) 2_564 ?
Ge2 Sr3 3.1981(11) 2_554 ?
Ge2 Sr1 3.3276(10) 5_656 ?
Ge2 Sr1 3.3276(10) 5_666 ?
Ge2 Sr2 3.4596(11) 5_666 ?
Ge2 Sr2 3.4596(11) 5_656 ?
Ge2 Ge4 4.4271(16) 6_556 ?
Ge2 Li4 4.478(4) 6_656 ?
Ge2 Mg4 4.478(4) 6_656 ?
Ge2 Ge2 4.5180(9) 1_565 ?
Ge2 Ge2 4.5180(9) 1_545 ?
Ge2 Mg2 4.540(4) 1_455 ?
Ge2 Mg2 4.715(3) 5_666 ?
Ge2 Mg2 4.715(3) 5_656 ?
Ge3 Li3 2.793(2) 5_666 ?
Ge3 Mg3 2.793(2) 5_666 ?
Ge3 Li3 2.793(2) 5_656 ?
Ge3 Mg3 2.793(2) 5_656 ?
Ge3 Li4 2.824(4) 6_656 ?
Ge3 Mg4 2.824(4) 6_656 ?
Ge3 Sr3 3.2563(11) 2_554 ?
Ge3 Sr3 3.2563(10) 2_564 ?
Ge3 Sr2 3.3289(11) 5_666 ?
Ge3 Sr2 3.3289(11) 5_656 ?
Ge3 Ge3 4.3791(18) 5_666 ?
Ge3 Ge3 4.3791(18) 5_656 ?
Ge3 Ge4 4.4229(18) 6_556 ?
Ge3 Ge3 4.5180(9) 1_565 ?
Ge3 Ge3 4.5180(9) 1_545 ?
Ge4 Mg1 2.804(2) 5_656 ?
Ge4 Mg1 2.804(2) 5_666 ?
Ge4 Li4 2.861(4) 1_655 ?
Ge4 Mg4 2.861(4) 1_655 ?
Ge4 Sr3 3.2393(11) 5_656 ?
Ge4 Sr3 3.2393(11) 5_666 ?
Ge4 Sr1 3.3771(11) 5_766 ?
Ge4 Sr1 3.3771(11) 5_756 ?
Ge4 Ge3 4.4230(18) 6_656 ?
Ge4 Ge2 4.4271(16) 6_656 ?
Ge4 Ge1 4.4828(15) 1_655 ?
Ge4 Ge1 4.5024(14) 5_666 ?
Ge4 Ge1 4.5024(14) 5_656 ?
Ge4 Ge4 4.5180(9) 1_565 ?
Ge4 Ge4 4.5180(9) 1_545 ?
Ge4 Ge5 4.5601(14) 2_654 ?
Ge5 Li3 2.749(4) 6_657 ?
Ge5 Mg3 2.749(4) 6_657 ?
Ge5 Li5 2.751(3) 2_655 ?
Ge5 Mg5 2.751(3) 2_655 ?
Ge5 Li5 2.751(3) 2_665 ?
Ge5 Mg5 2.751(3) 2_665 ?
Ge5 Li4 2.800(2) 5_666 ?
Ge5 Mg4 2.800(2) 5_666 ?
Ge5 Li4 2.800(2) 5_656 ?
Ge5 Mg4 2.800(2) 5_656 ?
Ge5 Mg1 2.817(4) 6_657 ?
Ge5 Sr2 3.7284(13) 2_665 ?
Ge5 Sr2 3.7284(13) 2_655 ?
Ge5 Sr3 4.0207(16) 6_657 ?
Ge5 Sr3 4.1739(17) 1_655 ?
Ge5 Ge5 4.5180(9) 1_565 ?
Ge5 Ge5 4.5180(9) 1_545 ?
Ge5 Ge3 4.5265(14) 2_665 ?
Ge5 Ge3 4.5265(14) 2_655 ?
